data_1508363
loop_
_publ_author_name
'Zheng, Xiao-Feng'
'Zhu, Long-Guan'

_publ_section_title
;
 An Unsymmetrical Trinickel Metal Complex with 4-Sulfobenzoate Axial
 Ligand: [Ni3(dpa)4(4-sb)(H2O)]x3H2O
;
_journal_issue 3
_journal_name_full Crystals
_journal_page_first 120
_journal_page_last 127
_journal_paper_doi 10.3390/cryst1030120
_journal_volume 1
_journal_year 2011
_chemical_formula_moiety '2(C47 H38 N12 Ni3 O6 S), 7(O)'
_chemical_formula_sum 'C94 H88 N24 Ni6 O19 S2'
_chemical_formula_weight 2274.26
_chemical_name_systematic
;
 ?
;
_space_group_IT_number 60
_symmetry_cell_setting orthorhombic
_symmetry_space_group_name_Hall '-P 2n 2ab'
_symmetry_space_group_name_H-M 'P b c n'
_atom_sites_solution_hydrogens geom
_atom_sites_solution_primary direct
_atom_sites_solution_secondary difmap
_audit_creation_method SHELXL-97
_cell_angle_alpha 90.00
_cell_angle_beta 90.00
_cell_angle_gamma 90.00
_cell_formula_units_Z 4
_cell_length_a 15.5250(14)
_cell_length_b 22.703(2)
_cell_length_c 31.993(3)
_cell_measurement_reflns_used 13436
_cell_measurement_temperature 295(2)
_cell_measurement_theta_max 29.46
_cell_measurement_theta_min 3.14
_cell_volume 11276.4(18)
_computing_cell_refinement 'SAINT (Bruker, 2002)'
_computing_data_collection 'SMART (Bruker, 2002)'
_computing_data_reduction SAINT
_computing_molecular_graphics 'Ortep-3 for Windows (Farrugia, 1997)'
_computing_publication_material 'WinGX (Farrugia, 1999)'
_computing_structure_refinement 'SHELXL-97 (Sheldrick, 1997)'
_computing_structure_solution 'SHELXS-97 (Sheldrick, 1997)'
_diffrn_ambient_temperature 295(2)
_diffrn_measured_fraction_theta_full 0.994
_diffrn_measured_fraction_theta_max 0.994
_diffrn_measurement_device_type 'Bruker SMART area-detector diffractometer'
_diffrn_measurement_method '\f and \w scan'
_diffrn_radiation_monochromator graphite
_diffrn_radiation_source 'fine-focus sealed tube'
_diffrn_radiation_type MoK\a
_diffrn_radiation_wavelength 0.71073
_diffrn_reflns_av_R_equivalents 0.1197
_diffrn_reflns_av_sigmaI/netI 0.0856
_diffrn_reflns_limit_h_max 15
_diffrn_reflns_limit_h_min -18
_diffrn_reflns_limit_k_max 27
_diffrn_reflns_limit_k_min -25
_diffrn_reflns_limit_l_max 38
_diffrn_reflns_limit_l_min -38
_diffrn_reflns_number 67491
_diffrn_reflns_theta_full 25.05
_diffrn_reflns_theta_max 25.05
_diffrn_reflns_theta_min 1.59
_diffrn_standards_number 0
_exptl_absorpt_coefficient_mu 1.089
_exptl_absorpt_correction_T_max 0.8896
_exptl_absorpt_correction_T_min 0.8116
_exptl_absorpt_correction_type multi-scan
_exptl_absorpt_process_details 'SADABS (Bruker, 2002)'
_exptl_crystal_colour 'dark purple'
_exptl_crystal_density_diffrn 1.340
_exptl_crystal_density_method 'not measured'
_exptl_crystal_description block
_exptl_crystal_F_000 4688
_exptl_crystal_size_max 0.20
_exptl_crystal_size_mid 0.14
_exptl_crystal_size_min 0.11
_refine_diff_density_max 1.019
_refine_diff_density_min -0.462
_refine_diff_density_rms 0.104
_refine_ls_extinction_method none
_refine_ls_goodness_of_fit_ref 1.041
_refine_ls_hydrogen_treatment mixed
_refine_ls_matrix_type full
_refine_ls_number_parameters 662
_refine_ls_number_reflns 9942
_refine_ls_number_restraints 4
_refine_ls_restrained_S_all 1.041
_refine_ls_R_factor_all 0.1514
_refine_ls_R_factor_gt 0.0740
_refine_ls_shift/su_max 0.002
_refine_ls_shift/su_mean <0.001
_refine_ls_structure_factor_coef Fsqd
_refine_ls_weighting_details 'calc w=1/[\s^2^(Fo^2^)+(0.1206P)^2^+30.1858P] where P=(Fo^2^+2Fc^2^)/3'
_refine_ls_weighting_scheme calc
_refine_ls_wR_factor_gt 0.2034
_refine_ls_wR_factor_ref 0.2600
_reflns_number_gt 5213
_reflns_number_total 9942
_reflns_threshold_expression >2\s(I)
_cod_data_source_file crystals-01-00120-s001.cif
_cod_data_source_block o
_cod_database_code 1508363

loop_
_symmetry_equiv_pos_as_xyz
'x, y, z'
'-x+1/2, -y+1/2, z+1/2'
'-x, y, -z+1/2'
'x+1/2, -y+1/2, -z'
'-x, -y, -z'
'x-1/2, y-1/2, -z-1/2'
'x, -y, z-1/2'
'-x-1/2, y-1/2, z'

loop_
_atom_site_label
_atom_site_type_symbol
_atom_site_fract_x
_atom_site_fract_y
_atom_site_fract_z
_atom_site_U_iso_or_equiv
_atom_site_adp_type
_atom_site_occupancy
_atom_site_symmetry_multiplicity
_atom_site_calc_flag
_atom_site_refinement_flags
_atom_site_disorder_assembly
_atom_site_disorder_group
O5 O 0.815(2) 0.467(2) 0.815(2) 0.14(2) Uani 0.51(9) 1 d P A 1
O5' O 0.844(4) 0.430(4) 0.792(2) 0.16(3) Uani 0.49(9) 1 d P A 2
H6A H 0.743(5) 0.050(3) 1.2224(18) 0.080 Uiso 1 1 d D . .
H6B H 0.706(3) 0.002(2) 1.2035(8) 0.080 Uiso 1 1 d D . .
O6 O 0.7471(5) 0.0264(3) 1.20190(19) 0.085(2) Uani 1 1 d D . .
O1W O 0.6641(13) 0.2656(8) 0.7537(6) 0.203(7) Uiso 0.70 1 d P . .
O2W O 0.8771(14) 0.1239(9) 0.8353(6) 0.149(7) Uiso 0.50 1 d P . .
O3W O 0.6970(14) -0.0902(9) 1.2147(7) 0.225(8) Uiso 0.70 1 d P . .
O4W O 0.5000 0.0368(15) 1.2500 0.343(15) Uiso 1 2 d S . .
O5W O 0.6943(19) 0.0824(12) 0.8159(9) 0.212(11) Uiso 0.50 1 d P . .
O6W O 0.939(3) 0.025(2) 0.7681(14) 0.29(2) Uiso 0.40 1 d P . .
O7W O 0.5000 0.226(3) 0.7500 0.28(3) Uiso 0.40 2 d SP . .
Ni2 Ni 0.76370(6) 0.11038(4) 1.07525(3) 0.0423(3) Uani 1 1 d . . .
Ni1 Ni 0.77284(6) 0.15888(5) 1.00779(3) 0.0464(3) Uani 1 1 d . . .
Ni3 Ni 0.75436(7) 0.06506(5) 1.14371(3) 0.0500(3) Uani 1 1 d D . .
S1 S 0.7491(3) 0.42598(18) 0.81110(10) 0.1172(14) Uani 1 1 d . . .
C5 C 0.7158(5) 0.0306(4) 1.0106(3) 0.051(2) Uani 1 1 d . . .
O1 O 0.7712(3) 0.2068(3) 0.95400(17) 0.0597(15) Uani 1 1 d . . .
N4 N 0.6391(4) 0.1633(3) 1.01408(18) 0.0479(16) Uani 1 1 d . . .
N11 N 0.8690(4) 0.0699(3) 1.06461(18) 0.0437(15) Uani 1 1 d . . .
N1 N 0.7566(4) 0.0713(3) 0.9871(2) 0.0544(18) Uani 1 1 d . . .
N2 N 0.7006(4) 0.0467(3) 1.0515(2) 0.0507(16) Uani 1 1 d . . .
N12 N 0.8353(4) 0.0019(3) 1.11674(19) 0.0538(17) Uani 1 1 d . . .
N10 N 0.9031(4) 0.1438(3) 1.01742(19) 0.0501(16) Uani 1 1 d . . .
C21 C 0.7607(5) 0.2894(4) 1.0314(3) 0.054(2) Uani 1 1 d . . .
H21 H 0.7400 0.2922 1.0042 0.065 Uiso 1 1 calc R . .
N7 N 0.7840(4) 0.2352(3) 1.04507(19) 0.0475(16) Uani 1 1 d . . .
N9 N 0.8655(4) 0.1150(3) 1.15552(19) 0.0515(17) Uani 1 1 d . . .
C16 C 0.6400(5) 0.1709(4) 1.1253(2) 0.051(2) Uani 1 1 d . . .
N5 N 0.6588(4) 0.1507(3) 1.08520(19) 0.0493(16) Uani 1 1 d . . .
C26 C 0.8827(5) 0.1636(4) 1.1323(2) 0.052(2) Uani 1 1 d . . .
C15 C 0.6021(5) 0.1593(3) 1.0523(2) 0.0474(19) Uani 1 1 d . . .
C36 C 0.8834(5) 0.0153(3) 1.0821(2) 0.049(2) Uani 1 1 d . . .
N8 N 0.8248(4) 0.1745(3) 1.10002(18) 0.0475(16) Uani 1 1 d . . .
N6 N 0.6783(4) 0.1398(3) 1.15666(19) 0.0522(17) Uani 1 1 d . . .
C35 C 0.9318(5) 0.1008(4) 1.0434(2) 0.050(2) Uani 1 1 d . . .
C42 C 0.7971(5) 0.2638(4) 0.8938(2) 0.061(2) Uani 1 1 d . . .
C6 C 0.6349(5) 0.0217(4) 1.0747(3) 0.056(2) Uani 1 1 d . . .
C12 C 0.4991(6) 0.1655(4) 0.9823(3) 0.064(2) Uani 1 1 d . . .
H12 H 0.4655 0.1675 0.9583 0.076 Uiso 1 1 calc R . .
N3 N 0.6448(5) 0.0255(3) 1.1174(2) 0.0602(18) Uani 1 1 d . . .
C3 C 0.7186(7) -0.0386(5) 0.9533(3) 0.080(3) Uani 1 1 d . . .
H3 H 0.7033 -0.0746 0.9417 0.096 Uiso 1 1 calc R . .
C7 C 0.5560(6) 0.0003(4) 1.0579(3) 0.073(3) Uani 1 1 d . . .
H7 H 0.5477 -0.0015 1.0292 0.088 Uiso 1 1 calc R . .
C25 C 0.8107(5) 0.2312(3) 1.0859(2) 0.0482(19) Uani 1 1 d . . .
O4 O 0.7128(5) 0.4027(4) 0.77417(19) 0.102(2) Uani 1 1 d . A .
C27 C 0.9584(5) 0.1959(4) 1.1385(3) 0.065(2) Uani 1 1 d . . .
H27 H 0.9700 0.2288 1.1221 0.077 Uiso 1 1 calc R . .
C14 C 0.5124(5) 0.1596(4) 1.0565(3) 0.055(2) Uani 1 1 d . . .
H14 H 0.4872 0.1578 1.0828 0.066 Uiso 1 1 calc R . .
C4 C 0.6957(6) -0.0259(4) 0.9935(3) 0.063(2) Uani 1 1 d . . .
H4 H 0.6673 -0.0538 1.0097 0.076 Uiso 1 1 calc R . .
C31 C 0.9609(6) 0.1805(4) 0.9989(3) 0.061(2) Uani 1 1 d . . .
H31 H 0.9402 0.2112 0.9824 0.073 Uiso 1 1 calc R . .
C11 C 0.5877(5) 0.1654(4) 0.9796(2) 0.056(2) Uani 1 1 d . . .
H11 H 0.6133 0.1667 0.9533 0.067 Uiso 1 1 calc R . .
C37 C 0.9410(6) -0.0275(4) 1.0652(3) 0.065(2) Uani 1 1 d . . .
H37 H 0.9708 -0.0195 1.0407 0.078 Uiso 1 1 calc R . .
C24 C 0.8172(6) 0.2812(4) 1.1113(3) 0.063(2) Uani 1 1 d . . .
H24 H 0.8367 0.2779 1.1387 0.076 Uiso 1 1 calc R . .
C23 C 0.7941(6) 0.3360(4) 1.0952(3) 0.071(3) Uani 1 1 d . . .
H23 H 0.7981 0.3696 1.1117 0.085 Uiso 1 1 calc R . .
C13 C 0.4615(6) 0.1627(4) 1.0210(3) 0.064(2) Uani 1 1 d . . .
H13 H 0.4018 0.1628 1.0234 0.076 Uiso 1 1 calc R . .
C2 C 0.7639(7) 0.0014(5) 0.9298(3) 0.077(3) Uani 1 1 d . . .
H2 H 0.7828 -0.0078 0.9030 0.093 Uiso 1 1 calc R . .
O2 O 0.8724(5) 0.1748(3) 0.9102(2) 0.089(2) Uani 1 1 d . . .
C43 C 0.7266(6) 0.2991(4) 0.8999(2) 0.063(2) Uani 1 1 d . A .
H43 H 0.6877 0.2897 0.9209 0.075 Uiso 1 1 calc R . .
C1 C 0.7808(6) 0.0564(4) 0.9474(3) 0.070(3) Uani 1 1 d . . .
H1 H 0.8098 0.0842 0.9314 0.084 Uiso 1 1 calc R . .
C20 C 0.6660(7) 0.1602(4) 1.1960(3) 0.075(3) Uani 1 1 d . . .
H20 H 0.6930 0.1400 1.2176 0.090 Uiso 1 1 calc R . .
C17 C 0.5910(5) 0.2221(4) 1.1334(3) 0.059(2) Uani 1 1 d . . .
H17 H 0.5664 0.2433 1.1115 0.071 Uiso 1 1 calc R . .
C22 C 0.7649(6) 0.3400(4) 1.0539(3) 0.064(2) Uani 1 1 d . . .
H22 H 0.7490 0.3759 1.0424 0.077 Uiso 1 1 calc R . .
C19 C 0.6170(7) 0.2082(5) 1.2065(3) 0.082(3) Uani 1 1 d . . .
H19 H 0.6085 0.2191 1.2342 0.098 Uiso 1 1 calc R . .
C44 C 0.7116(7) 0.3494(5) 0.8750(3) 0.077(3) Uani 1 1 d . . .
H44 H 0.6636 0.3730 0.8796 0.092 Uiso 1 1 calc R A .
C40 C 0.8466(6) -0.0523(4) 1.1349(3) 0.068(3) Uani 1 1 d . . .
H40 H 0.8134 -0.0619 1.1581 0.081 Uiso 1 1 calc R . .
C45 C 0.7687(9) 0.3626(5) 0.8444(3) 0.084(3) Uani 1 1 d . A .
C33 C 1.0782(6) 0.1297(5) 1.0287(3) 0.069(3) Uani 1 1 d . . .
H33 H 1.1372 0.1242 1.0320 0.083 Uiso 1 1 calc R . .
C18 C 0.5806(6) 0.2397(4) 1.1735(3) 0.077(3) Uani 1 1 d . . .
H18 H 0.5485 0.2734 1.1792 0.092 Uiso 1 1 calc R . .
C28 C 1.0153(6) 0.1786(5) 1.1689(3) 0.081(3) Uani 1 1 d . . .
H28 H 1.0650 0.2003 1.1739 0.097 Uiso 1 1 calc R . .
C34 C 1.0213(5) 0.0933(4) 1.0492(3) 0.058(2) Uani 1 1 d . . .
H34 H 1.0417 0.0639 1.0668 0.070 Uiso 1 1 calc R . .
C30 C 0.9226(6) 0.0990(4) 1.1851(3) 0.070(3) Uani 1 1 d . . .
H30 H 0.9096 0.0663 1.2015 0.084 Uiso 1 1 calc R . .
C10 C 0.5787(7) 0.0091(5) 1.1413(3) 0.082(3) Uani 1 1 d . . .
H10 H 0.5847 0.0136 1.1700 0.098 Uiso 1 1 calc R . .
C47 C 0.8550(7) 0.2782(5) 0.8625(3) 0.090(4) Uani 1 1 d . A .
H47 H 0.9026 0.2544 0.8575 0.108 Uiso 1 1 calc R . .
C41 C 0.8168(6) 0.2104(5) 0.9207(3) 0.066(2) Uani 1 1 d . . .
O3 O 0.6829(11) 0.4624(5) 0.8331(3) 0.189(6) Uani 1 1 d . A .
C32 C 1.0486(6) 0.1743(4) 1.0034(3) 0.069(3) Uani 1 1 d . . .
H32 H 1.0866 0.1995 0.9898 0.083 Uiso 1 1 calc R . .
C39 C 0.9054(7) -0.0935(4) 1.1202(4) 0.085(3) Uani 1 1 d . . .
H39 H 0.9126 -0.1294 1.1338 0.102 Uiso 1 1 calc R . .
C29 C 0.9975(7) 0.1275(5) 1.1926(3) 0.083(3) Uani 1 1 d . . .
H29 H 1.0361 0.1139 1.2127 0.099 Uiso 1 1 calc R . .
C38 C 0.9526(7) -0.0804(4) 1.0850(3) 0.076(3) Uani 1 1 d . . .
H38 H 0.9924 -0.1073 1.0748 0.091 Uiso 1 1 calc R . .
C9 C 0.5036(7) -0.0135(5) 1.1271(4) 0.097(4) Uani 1 1 d . . .
H9 H 0.4609 -0.0258 1.1456 0.117 Uiso 1 1 calc R . .
C46 C 0.8419(8) 0.3280(7) 0.8389(3) 0.110(5) Uani 1 1 d . . .
H46 H 0.8825 0.3387 0.8190 0.132 Uiso 1 1 calc R A .
C8 C 0.4925(6) -0.0178(5) 1.0847(4) 0.091(3) Uani 1 1 d . . .
H8 H 0.4414 -0.0330 1.0740 0.109 Uiso 1 1 calc R . .

loop_
_atom_site_aniso_label
_atom_site_aniso_U_11
_atom_site_aniso_U_22
_atom_site_aniso_U_33
_atom_site_aniso_U_23
_atom_site_aniso_U_13
_atom_site_aniso_U_12
O5 0.10(2) 0.08(2) 0.23(4) 0.07(3) -0.08(2) -0.049(16)
O5' 0.20(3) 0.12(4) 0.18(4) 0.09(3) -0.07(3) -0.06(3)
O6 0.116(6) 0.084(5) 0.054(4) -0.002(3) 0.004(4) -0.010(4)
Ni2 0.0410(6) 0.0475(6) 0.0383(5) -0.0007(4) -0.0051(4) 0.0037(5)
Ni1 0.0413(6) 0.0573(7) 0.0405(5) 0.0029(5) -0.0025(4) 0.0040(5)
Ni3 0.0584(7) 0.0536(7) 0.0381(5) 0.0010(5) -0.0044(5) 0.0029(5)
S1 0.186(4) 0.113(3) 0.0529(17) 0.0285(18) -0.022(2) -0.030(3)
C5 0.043(5) 0.056(5) 0.054(5) 0.004(4) -0.009(4) 0.006(4)
O1 0.052(3) 0.075(4) 0.052(3) 0.015(3) 0.003(3) 0.003(3)
N4 0.044(4) 0.056(4) 0.044(4) 0.004(3) -0.007(3) 0.000(3)
N11 0.041(4) 0.053(4) 0.038(3) -0.003(3) -0.001(3) 0.008(3)
N1 0.051(4) 0.068(5) 0.044(4) -0.016(3) -0.009(3) 0.012(4)
N2 0.042(4) 0.063(4) 0.047(4) 0.001(3) -0.007(3) -0.001(3)
N12 0.061(4) 0.058(4) 0.042(4) 0.003(3) -0.010(3) 0.004(4)
N10 0.047(4) 0.057(4) 0.047(4) -0.001(3) -0.002(3) 0.002(3)
C21 0.037(4) 0.065(6) 0.060(5) 0.013(5) 0.003(4) -0.001(4)
N7 0.040(4) 0.052(4) 0.051(4) 0.006(3) 0.002(3) 0.004(3)
N9 0.057(4) 0.057(4) 0.040(4) -0.002(3) -0.013(3) 0.006(3)
C16 0.047(5) 0.059(5) 0.048(5) 0.000(4) 0.004(4) -0.008(4)
N5 0.041(4) 0.063(4) 0.044(4) 0.004(3) 0.000(3) 0.003(3)
C26 0.050(5) 0.068(6) 0.039(4) -0.004(4) -0.011(4) 0.008(4)
C15 0.043(4) 0.049(5) 0.050(5) 0.006(4) -0.006(4) 0.005(4)
C36 0.056(5) 0.043(5) 0.047(5) -0.008(4) -0.021(4) 0.012(4)
N8 0.048(4) 0.049(4) 0.045(4) 0.000(3) -0.011(3) -0.002(3)
N6 0.053(4) 0.067(5) 0.036(4) 0.003(3) 0.001(3) 0.004(3)
C35 0.046(5) 0.062(5) 0.043(5) -0.014(4) -0.009(4) 0.016(4)
C42 0.050(5) 0.093(7) 0.040(5) 0.006(5) 0.000(4) -0.003(5)
C6 0.051(5) 0.055(5) 0.063(6) -0.001(4) -0.014(4) 0.004(4)
C12 0.052(6) 0.075(6) 0.064(6) 0.007(5) -0.020(4) 0.005(5)
N3 0.060(5) 0.065(5) 0.056(4) 0.007(4) 0.000(4) 0.002(4)
C3 0.085(8) 0.077(7) 0.078(7) -0.024(6) -0.022(6) 0.011(6)
C7 0.065(6) 0.080(7) 0.074(6) -0.004(5) -0.016(5) -0.002(5)
C25 0.041(4) 0.048(5) 0.055(5) -0.005(4) -0.002(4) 0.005(4)
O4 0.125(6) 0.136(7) 0.045(4) 0.009(4) 0.002(4) 0.016(5)
C27 0.053(5) 0.083(7) 0.057(5) -0.002(5) -0.012(4) -0.003(5)
C14 0.046(5) 0.063(5) 0.057(5) 0.003(4) 0.001(4) -0.001(4)
C4 0.070(6) 0.061(6) 0.059(6) -0.009(5) -0.019(5) 0.005(5)
C31 0.058(6) 0.076(6) 0.050(5) 0.001(4) 0.001(4) 0.006(5)
C11 0.055(5) 0.066(6) 0.047(5) 0.006(4) -0.008(4) 0.004(4)
C37 0.070(6) 0.068(6) 0.056(5) -0.011(5) -0.008(5) 0.007(5)
C24 0.060(6) 0.063(6) 0.066(6) -0.011(5) -0.008(4) 0.003(5)
C23 0.067(6) 0.049(6) 0.095(8) -0.013(5) 0.010(6) -0.002(5)
C13 0.045(5) 0.071(6) 0.075(6) 0.006(5) -0.012(5) 0.004(4)
C2 0.093(8) 0.082(8) 0.057(6) -0.019(6) -0.005(5) 0.015(6)
O2 0.075(5) 0.121(6) 0.072(4) 0.014(4) 0.019(4) 0.033(4)
C43 0.066(6) 0.081(7) 0.041(5) 0.006(5) 0.004(4) 0.005(5)
C1 0.071(6) 0.076(7) 0.062(6) -0.004(5) -0.003(5) 0.012(5)
C20 0.087(7) 0.093(7) 0.045(5) -0.003(5) -0.001(5) 0.025(6)
C17 0.055(5) 0.066(6) 0.056(5) -0.001(4) 0.001(4) 0.014(5)
C22 0.062(6) 0.052(6) 0.079(7) 0.010(5) 0.001(5) 0.007(5)
C19 0.109(8) 0.091(7) 0.045(5) -0.010(5) 0.007(5) 0.026(7)
C44 0.094(8) 0.087(7) 0.050(5) 0.012(5) -0.003(5) 0.006(6)
C40 0.084(7) 0.050(6) 0.070(6) 0.008(5) -0.004(5) 0.000(5)
C45 0.103(9) 0.103(9) 0.045(6) 0.014(5) -0.006(6) -0.028(7)
C33 0.037(5) 0.095(8) 0.074(6) -0.003(6) 0.002(4) 0.006(5)
C18 0.077(7) 0.077(7) 0.077(7) -0.007(6) 0.001(5) 0.019(6)
C28 0.061(6) 0.104(9) 0.076(7) -0.017(6) -0.023(5) -0.005(6)
C34 0.046(5) 0.070(6) 0.058(5) -0.003(4) -0.008(4) 0.008(4)
C30 0.075(7) 0.084(7) 0.051(5) -0.001(5) -0.020(5) 0.012(6)
C10 0.076(7) 0.108(9) 0.060(6) 0.007(6) 0.008(6) -0.014(7)
C47 0.070(7) 0.153(11) 0.047(5) 0.034(6) 0.010(5) 0.005(7)
C41 0.058(6) 0.097(8) 0.044(5) 0.005(5) -0.003(4) -0.001(6)
O3 0.38(2) 0.122(8) 0.065(6) -0.005(5) 0.002(8) 0.039(11)
C32 0.043(5) 0.088(7) 0.077(6) 0.009(5) 0.003(5) -0.004(5)
C39 0.097(8) 0.045(6) 0.112(9) 0.013(6) -0.014(7) 0.012(6)
C29 0.077(7) 0.107(9) 0.064(6) -0.006(6) -0.031(5) 0.005(7)
C38 0.091(8) 0.052(6) 0.083(7) -0.013(5) -0.009(6) 0.022(6)
C9 0.080(8) 0.126(10) 0.086(8) 0.014(7) 0.009(6) -0.026(7)
C46 0.087(9) 0.191(14) 0.053(6) 0.041(8) 0.006(6) -0.042(9)
C8 0.050(6) 0.095(8) 0.129(10) 0.003(7) 0.007(7) -0.024(6)

loop_
_atom_type_symbol
_atom_type_description
_atom_type_scat_dispersion_real
_atom_type_scat_dispersion_imag
_atom_type_scat_source
C C 0.0033 0.0016 'International Tables Vol C Tables 4.2.6.8 and 6.1.1.4'
H H 0.0000 0.0000 'International Tables Vol C Tables 4.2.6.8 and 6.1.1.4'
N N 0.0061 0.0033 'International Tables Vol C Tables 4.2.6.8 and 6.1.1.4'
O O 0.0106 0.0060 'International Tables Vol C Tables 4.2.6.8 and 6.1.1.4'
S S 0.1246 0.1234 'International Tables Vol C Tables 4.2.6.8 and 6.1.1.4'
Ni Ni 0.3393 1.1124 'International Tables Vol C Tables 4.2.6.8 and 6.1.1.4'

loop_
_geom_angle_atom_site_label_1
_geom_angle_atom_site_label_2
_geom_angle_atom_site_label_3
_geom_angle
Ni3 O6 H6A 116(6)
Ni3 O6 H6B 111.7(12)
H6A O6 H6B 108(5)
N5 Ni2 N2 89.5(3)
N5 Ni2 N11 179.4(3)
N2 Ni2 N11 90.2(3)
N5 Ni2 N8 89.4(3)
N2 Ni2 N8 178.6(3)
N11 Ni2 N8 90.9(3)
N5 Ni2 Ni3 90.11(19)
N2 Ni2 Ni3 90.4(2)
N11 Ni2 Ni3 90.46(18)
N8 Ni2 Ni3 88.75(19)
N5 Ni2 Ni1 88.88(19)
N2 Ni2 Ni1 91.1(2)
N11 Ni2 Ni1 90.56(18)
N8 Ni2 Ni1 89.67(19)
Ni3 Ni2 Ni1 178.13(6)
O1 Ni1 N10 103.1(2)
O1 Ni1 N4 92.5(2)
N10 Ni1 N4 164.4(2)
O1 Ni1 N1 103.7(3)
N10 Ni1 N1 90.4(2)
N4 Ni1 N1 87.5(2)
O1 Ni1 N7 92.3(2)
N10 Ni1 N7 88.3(2)
N4 Ni1 N7 89.3(2)
N1 Ni1 N7 163.8(3)
O1 Ni1 Ni2 173.35(17)
N10 Ni1 Ni2 81.37(18)
N4 Ni1 Ni2 82.99(17)
N1 Ni1 Ni2 81.03(19)
N7 Ni1 Ni2 82.80(17)
O6 Ni3 N12 96.5(3)
O6 Ni3 N9 96.4(3)
N12 Ni3 N9 87.2(3)
O6 Ni3 N3 97.8(3)
N12 Ni3 N3 91.6(3)
N9 Ni3 N3 165.8(3)
O6 Ni3 N6 97.8(3)
N12 Ni3 N6 165.6(2)
N9 Ni3 N6 89.4(3)
N3 Ni3 N6 88.3(3)
O6 Ni3 Ni2 179.7(2)
N12 Ni3 Ni2 83.26(18)
N9 Ni3 Ni2 83.36(17)
N3 Ni3 Ni2 82.42(19)
N6 Ni3 Ni2 82.49(17)
O5 S1 O4 129(3)
O5 S1 O3 95(3)
O4 S1 O3 109.1(7)
O5 S1 O5' 47.3(12)
O4 S1 O5' 94(3)
O3 S1 O5' 142(3)
O5 S1 C45 110.4(9)
O4 S1 C45 105.1(5)
O3 S1 C45 106.1(6)
O5' S1 C45 97.0(18)
N1 C5 N2 115.3(7)
N1 C5 C4 120.3(8)
N2 C5 C4 124.3(8)
C41 O1 Ni1 136.8(6)
C15 N4 C11 119.0(7)
C15 N4 Ni1 120.4(5)
C11 N4 Ni1 120.4(5)
C36 N11 C35 122.9(6)
C36 N11 Ni2 120.0(5)
C35 N11 Ni2 116.7(5)
C5 N1 C1 118.4(8)
C5 N1 Ni1 121.8(5)
C1 N1 Ni1 119.5(6)
C5 N2 C6 121.7(7)
C5 N2 Ni2 119.5(5)
C6 N2 Ni2 118.5(5)
C40 N12 C36 118.1(7)
C40 N12 Ni3 121.2(6)
C36 N12 Ni3 120.5(5)
C35 N10 C31 119.4(7)
C35 N10 Ni1 122.0(5)
C31 N10 Ni1 118.5(6)
N7 C21 C22 125.6(8)
N7 C21 H21 117.2
C22 C21 H21 117.2
C21 N7 C25 116.6(7)
C21 N7 Ni1 122.7(5)
C25 N7 Ni1 120.6(5)
C30 N9 C26 118.4(8)
C30 N9 Ni3 121.4(6)
C26 N9 Ni3 120.2(5)
N6 C16 N5 114.5(7)
N6 C16 C17 121.9(7)
N5 C16 C17 123.4(7)
C15 N5 C16 121.3(6)
C15 N5 Ni2 119.1(5)
C16 N5 Ni2 119.6(5)
N9 C26 N8 115.1(7)
N9 C26 C27 121.0(7)
N8 C26 C27 123.7(8)
N4 C15 N5 115.2(6)
N4 C15 C14 120.5(7)
N5 C15 C14 124.1(7)
N12 C36 N11 116.1(7)
N12 C36 C37 119.7(7)
N11 C36 C37 124.1(8)
C25 N8 C26 120.7(7)
C25 N8 Ni2 119.7(5)
C26 N8 Ni2 119.6(5)
C20 N6 C16 116.4(7)
C20 N6 Ni3 122.5(6)
C16 N6 Ni3 121.2(5)
N10 C35 N11 115.8(7)
N10 C35 C34 119.4(8)
N11 C35 C34 124.7(7)
C43 C42 C47 118.9(9)
C43 C42 C41 123.1(8)
C47 C42 C41 117.9(9)
N3 C6 N2 115.1(7)
N3 C6 C7 119.5(8)
N2 C6 C7 124.9(8)
C13 C12 C11 118.9(8)
C13 C12 H12 120.6
C11 C12 H12 120.6
C10 N3 C6 117.7(8)
C10 N3 Ni3 121.0(6)
C6 N3 Ni3 121.0(6)
C4 C3 C2 120.6(10)
C4 C3 H3 119.7
C2 C3 H3 119.7
C8 C7 C6 119.1(9)
C8 C7 H7 120.5
C6 C7 H7 120.5
N7 C25 N8 114.9(7)
N7 C25 C24 121.4(7)
N8 C25 C24 123.6(7)
C28 C27 C26 119.5(9)
C28 C27 H27 120.3
C26 C27 H27 120.3
C13 C14 C15 119.3(8)
C13 C14 H14 120.3
C15 C14 H14 120.3
C3 C4 C5 119.6(9)
C3 C4 H4 120.2
C5 C4 H4 120.2
N10 C31 C32 123.0(9)
N10 C31 H31 118.5
C32 C31 H31 118.5
N4 C11 C12 122.2(8)
N4 C11 H11 118.9
C12 C11 H11 118.9
C38 C37 C36 120.3(9)
C38 C37 H37 119.9
C36 C37 H37 119.9
C23 C24 C25 119.3(8)
C23 C24 H24 120.3
C25 C24 H24 120.3
C24 C23 C22 119.4(8)
C24 C23 H23 120.3
C22 C23 H23 120.3
C12 C13 C14 120.0(8)
C12 C13 H13 120.0
C14 C13 H13 120.0
C3 C2 C1 117.8(9)
C3 C2 H2 121.1
C1 C2 H2 121.1
C42 C43 C44 121.6(8)
C42 C43 H43 119.2
C44 C43 H43 119.2
N1 C1 C2 123.2(10)
N1 C1 H1 118.4
C2 C1 H1 118.4
N6 C20 C19 125.3(9)
N6 C20 H20 117.3
C19 C20 H20 117.3
C18 C17 C16 118.6(8)
C18 C17 H17 120.7
C16 C17 H17 120.7
C21 C22 C23 117.6(8)
C21 C22 H22 121.2
C23 C22 H22 121.2
C20 C19 C18 116.6(8)
C20 C19 H19 121.7
C18 C19 H19 121.7
C45 C44 C43 118.7(10)
C45 C44 H44 120.7
C43 C44 H44 120.7
N12 C40 C39 123.0(9)
N12 C40 H40 118.5
C39 C40 H40 118.5
C44 C45 C46 119.9(10)
C44 C45 S1 119.4(10)
C46 C45 S1 120.7(9)
C32 C33 C34 120.5(8)
C32 C33 H33 119.7
C34 C33 H33 119.7
C17 C18 C19 121.2(9)
C17 C18 H18 119.4
C19 C18 H18 119.4
C27 C28 C29 119.3(9)
C27 C28 H28 120.4
C29 C28 H28 120.4
C33 C34 C35 119.8(8)
C33 C34 H34 120.1
C35 C34 H34 120.1
N9 C30 C29 124.1(10)
N9 C30 H30 117.9
C29 C30 H30 117.9
N3 C10 C9 125.4(10)
N3 C10 H10 117.3
C9 C10 H10 117.3
C46 C47 C42 119.7(11)
C46 C47 H47 120.1
C42 C47 H47 120.1
O2 C41 O1 125.1(9)
O2 C41 C42 120.7(8)
O1 C41 C42 114.3(9)
C33 C32 C31 117.9(9)
C33 C32 H32 121.0
C31 C32 H32 121.0
C38 C39 C40 118.8(9)
C38 C39 H39 120.6
C40 C39 H39 120.6
C30 C29 C28 117.7(9)
C30 C29 H29 121.1
C28 C29 H29 121.1
C37 C38 C39 119.9(9)
C37 C38 H38 120.0
C39 C38 H38 120.0
C10 C9 C8 117.8(10)
C10 C9 H9 121.1
C8 C9 H9 121.1
C47 C46 C45 121.1(10)
C47 C46 H46 119.5
C45 C46 H46 119.5
C9 C8 C7 120.5(10)
C9 C8 H8 119.7
C7 C8 H8 119.7

loop_
_geom_bond_atom_site_label_1
_geom_bond_atom_site_label_2
_geom_bond_distance
O5 S1 1.38(3)
O5' S1 1.61(7)
O6 Ni3 2.061(7)
O6 H6A 0.85(6)
O6 H6B 0.85(5)
Ni2 N5 1.895(6)
Ni2 N2 1.904(7)
Ni2 N11 1.906(6)
Ni2 N8 1.909(6)
Ni2 Ni3 2.4241(13)
Ni2 Ni1 2.4273(13)
Ni1 O1 2.036(5)
Ni1 N10 2.074(6)
Ni1 N4 2.088(6)
Ni1 N1 2.109(7)
Ni1 N7 2.110(7)
Ni3 N12 2.093(7)
Ni3 N9 2.099(7)
Ni3 N3 2.099(7)
Ni3 N6 2.109(7)
S1 O4 1.412(8)
S1 O3 1.494(13)
S1 C45 1.815(11)
C5 N1 1.349(10)
C5 N2 1.378(10)
C5 C4 1.429(11)
O1 C41 1.282(10)
N4 C15 1.355(9)
N4 C11 1.362(9)
N11 C36 1.379(9)
N11 C35 1.381(10)
N1 C1 1.368(11)
N2 C6 1.384(10)
N12 C40 1.372(10)
N12 C36 1.370(10)
N10 C35 1.357(9)
N10 C31 1.361(10)
C21 N7 1.356(10)
C21 C22 1.357(12)
C21 H21 0.9300
N7 C25 1.372(9)
N9 C30 1.347(10)
N9 C26 1.356(10)
C16 N6 1.363(9)
C16 N5 1.395(9)
C16 C17 1.412(11)
N5 C15 1.386(9)
C26 N8 1.392(9)
C26 C27 1.398(12)
C15 C14 1.399(10)
C36 C37 1.428(11)
N8 C25 1.383(9)
N6 C20 1.355(10)
C35 C34 1.413(11)
C42 C43 1.371(12)
C42 C47 1.383(12)
C42 C41 1.519(12)
C6 N3 1.378(10)
C6 C7 1.423(12)
C12 C13 1.369(12)
C12 C11 1.379(12)
C12 H12 0.9300
N3 C10 1.332(11)
C3 C4 1.367(12)
C3 C2 1.373(14)
C3 H3 0.9300
C7 C8 1.369(13)
C7 H7 0.9300
C25 C24 1.401(11)
C27 C28 1.372(12)
C27 H27 0.9300
C14 C13 1.386(11)
C14 H14 0.9300
C4 H4 0.9300
C31 C32 1.376(12)
C31 H31 0.9300
C11 H11 0.9300
C37 C38 1.368(12)
C37 H37 0.9300
C24 C23 1.393(12)
C24 H24 0.9300
C23 C22 1.399(13)
C23 H23 0.9300
C13 H13 0.9300
C2 C1 1.393(13)
C2 H2 0.9300
O2 C41 1.227(11)
C43 C44 1.410(12)
C43 H43 0.9300
C1 H1 0.9300
C20 C19 1.370(12)
C20 H20 0.9300
C17 C18 1.355(12)
C17 H17 0.9300
C22 H22 0.9300
C19 C18 1.395(13)
C19 H19 0.9300
C44 C45 1.356(14)
C44 H44 0.9300
C40 C39 1.389(13)
C40 H40 0.9300
C45 C46 1.393(16)
C33 C32 1.375(12)
C33 C34 1.376(12)
C33 H33 0.9300
C18 H18 0.9300
C28 C29 1.414(14)
C28 H28 0.9300
C34 H34 0.9300
C30 C29 1.353(13)
C30 H30 0.9300
C10 C9 1.352(14)
C10 H10 0.9300
C47 C46 1.374(15)
C47 H47 0.9300
C32 H32 0.9300
C39 C38 1.375(14)
C39 H39 0.9300
C29 H29 0.9300
C38 H38 0.9300
C9 C8 1.372(14)
C9 H9 0.9300
C46 H46 0.9300
C8 H8 0.9300

loop_
_geom_torsion_atom_site_label_1
_geom_torsion_atom_site_label_2
_geom_torsion_atom_site_label_3
_geom_torsion_atom_site_label_4
_geom_torsion
N5 Ni2 Ni1 N10 154.1(3)
N2 Ni2 Ni1 N10 -116.4(3)
N11 Ni2 Ni1 N10 -26.1(3)
N8 Ni2 Ni1 N10 64.8(3)
N5 Ni2 Ni1 N4 -25.4(3)
N2 Ni2 Ni1 N4 64.1(3)
N11 Ni2 Ni1 N4 154.3(3)
N8 Ni2 Ni1 N4 -114.8(3)
N5 Ni2 Ni1 N1 -114.0(3)
N2 Ni2 Ni1 N1 -24.5(3)
N11 Ni2 Ni1 N1 65.7(3)
N8 Ni2 Ni1 N1 156.6(3)
N5 Ni2 Ni1 N7 64.7(3)
N2 Ni2 Ni1 N7 154.3(3)
N11 Ni2 Ni1 N7 -115.5(2)
N8 Ni2 Ni1 N7 -24.6(3)
N5 Ni2 Ni3 N12 157.3(3)
N2 Ni2 Ni3 N12 67.8(3)
N11 Ni2 Ni3 N12 -22.4(3)
N8 Ni2 Ni3 N12 -113.3(3)
N5 Ni2 Ni3 N9 -114.7(3)
N2 Ni2 Ni3 N9 155.7(3)
N11 Ni2 Ni3 N9 65.5(3)
N8 Ni2 Ni3 N9 -25.3(3)
N5 Ni2 Ni3 N3 64.8(3)
N2 Ni2 Ni3 N3 -24.7(3)
N11 Ni2 Ni3 N3 -114.9(3)
N8 Ni2 Ni3 N3 154.2(3)
N5 Ni2 Ni3 N6 -24.4(3)
N2 Ni2 Ni3 N6 -114.0(3)
N11 Ni2 Ni3 N6 155.8(3)
N8 Ni2 Ni3 N6 65.0(3)
N10 Ni1 O1 C41 31.2(9)
N4 Ni1 O1 C41 -150.5(9)
N1 Ni1 O1 C41 -62.5(9)
N7 Ni1 O1 C41 120.1(9)
O1 Ni1 N4 C15 -153.6(6)
N10 Ni1 N4 C15 20.0(13)
N1 Ni1 N4 C15 102.8(6)
N7 Ni1 N4 C15 -61.3(6)
Ni2 Ni1 N4 C15 21.5(6)
O1 Ni1 N4 C11 31.9(6)
N10 Ni1 N4 C11 -154.5(8)
N1 Ni1 N4 C11 -71.8(6)
N7 Ni1 N4 C11 124.1(6)
Ni2 Ni1 N4 C11 -153.0(6)
N2 Ni2 N11 C36 -59.6(5)
N8 Ni2 N11 C36 119.6(5)
Ni3 Ni2 N11 C36 30.9(5)
Ni1 Ni2 N11 C36 -150.7(5)
N2 Ni2 N11 C35 128.1(5)
N8 Ni2 N11 C35 -52.7(5)
Ni3 Ni2 N11 C35 -141.5(5)
Ni1 Ni2 N11 C35 36.9(5)
N2 C5 N1 C1 174.1(7)
C4 C5 N1 C1 -2.3(11)
N2 C5 N1 Ni1 -12.0(9)
C4 C5 N1 Ni1 171.6(6)
O1 Ni1 N1 C5 -148.7(6)
N10 Ni1 N1 C5 107.7(6)
N4 Ni1 N1 C5 -56.8(6)
N7 Ni1 N1 C5 22.2(12)
Ni2 Ni1 N1 C5 26.5(5)
O1 Ni1 N1 C1 25.1(6)
N10 Ni1 N1 C1 -78.5(6)
N4 Ni1 N1 C1 117.0(6)
N7 Ni1 N1 C1 -164.0(8)
Ni2 Ni1 N1 C1 -159.7(6)
N1 C5 N2 C6 155.9(7)
C4 C5 N2 C6 -27.8(12)
N1 C5 N2 Ni2 -17.8(9)
C4 C5 N2 Ni2 158.5(6)
N5 Ni2 N2 C5 120.2(6)
N11 Ni2 N2 C5 -59.2(6)
Ni3 Ni2 N2 C5 -149.7(5)
Ni1 Ni2 N2 C5 31.4(6)
N5 Ni2 N2 C6 -53.6(6)
N11 Ni2 N2 C6 126.9(6)
Ni3 Ni2 N2 C6 36.5(6)
Ni1 Ni2 N2 C6 -142.5(6)
O6 Ni3 N12 C40 16.4(7)
N9 Ni3 N12 C40 112.6(6)
N3 Ni3 N12 C40 -81.6(6)
N6 Ni3 N12 C40 -170.8(9)
Ni2 Ni3 N12 C40 -163.8(6)
O6 Ni3 N12 C36 -158.6(6)
N9 Ni3 N12 C36 -62.4(6)
N3 Ni3 N12 C36 103.4(6)
N6 Ni3 N12 C36 14.2(14)
Ni2 Ni3 N12 C36 21.2(5)
O1 Ni1 N10 C35 -162.0(5)
N4 Ni1 N10 C35 24.6(13)
N1 Ni1 N10 C35 -57.8(6)
N7 Ni1 N10 C35 106.0(6)
Ni2 Ni1 N10 C35 23.0(5)
O1 Ni1 N10 C31 21.7(6)
N4 Ni1 N10 C31 -151.7(9)
N1 Ni1 N10 C31 125.9(6)
N7 Ni1 N10 C31 -70.2(6)
Ni2 Ni1 N10 C31 -153.2(6)
C22 C21 N7 C25 3.0(11)
C22 C21 N7 Ni1 178.9(6)
O1 Ni1 N7 C21 21.3(6)
N10 Ni1 N7 C21 124.3(6)
N4 Ni1 N7 C21 -71.1(6)
N1 Ni1 N7 C21 -149.9(8)
Ni2 Ni1 N7 C21 -154.2(6)
O1 Ni1 N7 C25 -162.9(5)
N10 Ni1 N7 C25 -59.9(6)
N4 Ni1 N7 C25 104.6(6)
N1 Ni1 N7 C25 25.9(12)
Ni2 Ni1 N7 C25 21.6(5)
O6 Ni3 N9 C30 24.3(7)
N12 Ni3 N9 C30 -71.9(6)
N3 Ni3 N9 C30 -157.3(10)
N6 Ni3 N9 C30 122.0(6)
Ni2 Ni3 N9 C30 -155.5(6)
O6 Ni3 N9 C26 -157.8(6)
N12 Ni3 N9 C26 106.0(6)
N3 Ni3 N9 C26 20.6(14)
N6 Ni3 N9 C26 -60.1(6)
Ni2 Ni3 N9 C26 22.5(6)
N6 C16 N5 C15 153.1(7)
C17 C16 N5 C15 -31.8(11)
N6 C16 N5 Ni2 -26.6(9)
C17 C16 N5 Ni2 148.5(7)
N2 Ni2 N5 C15 -53.6(6)
N8 Ni2 N5 C15 127.2(6)
Ni3 Ni2 N5 C15 -144.0(6)
Ni1 Ni2 N5 C15 37.5(6)
N2 Ni2 N5 C16 126.2(6)
N8 Ni2 N5 C16 -53.0(6)
Ni3 Ni2 N5 C16 35.8(6)
Ni1 Ni2 N5 C16 -142.7(6)
C30 N9 C26 N8 174.7(7)
Ni3 N9 C26 N8 -3.3(9)
C30 N9 C26 C27 0.8(12)
Ni3 N9 C26 C27 -177.1(6)
C11 N4 C15 N5 172.9(7)
Ni1 N4 C15 N5 -1.7(9)
C11 N4 C15 C14 -2.5(11)
Ni1 N4 C15 C14 -177.2(6)
C16 N5 C15 N4 151.2(7)
Ni2 N5 C15 N4 -29.1(9)
C16 N5 C15 C14 -33.6(12)
Ni2 N5 C15 C14 146.2(7)
C40 N12 C36 N11 179.1(7)
Ni3 N12 C36 N11 -5.7(9)
C40 N12 C36 C37 2.1(11)
Ni3 N12 C36 C37 177.3(5)
C35 N11 C36 N12 150.7(7)
Ni2 N11 C36 N12 -21.2(8)
C35 N11 C36 C37 -32.5(11)
Ni2 N11 C36 C37 155.6(6)
N9 C26 N8 C25 152.2(7)
C27 C26 N8 C25 -34.1(11)
N9 C26 N8 Ni2 -27.4(9)
C27 C26 N8 Ni2 146.3(7)
N5 Ni2 N8 C25 -52.7(6)
N11 Ni2 N8 C25 126.7(6)
Ni3 Ni2 N8 C25 -142.9(6)
Ni1 Ni2 N8 C25 36.1(6)
N5 Ni2 N8 C26 126.9(6)
N11 Ni2 N8 C26 -53.7(6)
Ni3 Ni2 N8 C26 36.8(6)
Ni1 Ni2 N8 C26 -144.2(6)
N5 C16 N6 C20 176.1(8)
C17 C16 N6 C20 0.9(12)
N5 C16 N6 Ni3 -2.9(9)
C17 C16 N6 Ni3 -178.0(6)
O6 Ni3 N6 C20 22.3(7)
N12 Ni3 N6 C20 -150.5(10)
N9 Ni3 N6 C20 -74.2(7)
N3 Ni3 N6 C20 119.9(7)
Ni2 Ni3 N6 C20 -157.5(7)
O6 Ni3 N6 C16 -158.9(6)
N12 Ni3 N6 C16 28.4(14)
N9 Ni3 N6 C16 104.7(6)
N3 Ni3 N6 C16 -61.3(6)
Ni2 Ni3 N6 C16 21.3(6)
C31 N10 C35 N11 172.8(7)
Ni1 N10 C35 N11 -3.4(9)
C31 N10 C35 C34 -2.7(11)
Ni1 N10 C35 C34 -178.9(6)
C36 N11 C35 N10 160.5(6)
Ni2 N11 C35 N10 -27.4(8)
C36 N11 C35 C34 -24.2(11)
Ni2 N11 C35 C34 147.9(6)
C5 N2 C6 N3 158.3(7)
Ni2 N2 C6 N3 -28.0(9)
C5 N2 C6 C7 -30.2(12)
Ni2 N2 C6 C7 143.5(7)
N2 C6 N3 C10 171.5(8)
C7 C6 N3 C10 -0.5(13)
N2 C6 N3 Ni3 -1.4(10)
C7 C6 N3 Ni3 -173.4(6)
O6 Ni3 N3 C10 28.3(8)
N12 Ni3 N3 C10 125.1(7)
N9 Ni3 N3 C10 -150.1(10)
N6 Ni3 N3 C10 -69.3(7)
Ni2 Ni3 N3 C10 -151.9(7)
O6 Ni3 N3 C6 -159.0(6)
N12 Ni3 N3 C6 -62.3(6)
N9 Ni3 N3 C6 22.6(15)
N6 Ni3 N3 C6 103.4(6)
Ni2 Ni3 N3 C6 20.7(6)
N3 C6 C7 C8 -1.9(14)
N2 C6 C7 C8 -173.1(9)
C21 N7 C25 N8 173.2(6)
Ni1 N7 C25 N8 -2.8(9)
C21 N7 C25 C24 -2.9(11)
Ni1 N7 C25 C24 -178.9(6)
C26 N8 C25 N7 153.4(7)
Ni2 N8 C25 N7 -26.9(9)
C26 N8 C25 C24 -30.5(11)
Ni2 N8 C25 C24 149.1(7)
N9 C26 C27 C28 -1.0(13)
N8 C26 C27 C28 -174.3(8)
N4 C15 C14 C13 1.5(12)
N5 C15 C14 C13 -173.5(8)
C2 C3 C4 C5 2.9(14)
N1 C5 C4 C3 0.4(12)
N2 C5 C4 C3 -175.7(8)
C35 N10 C31 C32 3.5(12)
Ni1 N10 C31 C32 179.8(7)
C15 N4 C11 C12 2.3(12)
Ni1 N4 C11 C12 176.9(6)
C13 C12 C11 N4 -1.0(14)
N12 C36 C37 C38 -4.4(12)
N11 C36 C37 C38 178.9(8)
N7 C25 C24 C23 1.6(13)
N8 C25 C24 C23 -174.2(8)
C25 C24 C23 C22 0.0(13)
C11 C12 C13 C14 -0.1(13)
C15 C14 C13 C12 -0.2(13)
C4 C3 C2 C1 -4.0(15)
C47 C42 C43 C44 0.3(14)
C41 C42 C43 C44 178.1(8)
C5 N1 C1 C2 1.1(12)
Ni1 N1 C1 C2 -172.9(7)
C3 C2 C1 N1 2.1(15)
C16 N6 C20 C19 1.6(14)
Ni3 N6 C20 C19 -179.5(8)
N6 C16 C17 C18 -1.6(13)
N5 C16 C17 C18 -176.3(8)
N7 C21 C22 C23 -1.5(13)
C24 C23 C22 C21 -0.1(13)
N6 C20 C19 C18 -3.1(17)
C42 C43 C44 C45 0.2(14)
C36 N12 C40 C39 1.1(13)
Ni3 N12 C40 C39 -174.1(7)
C43 C44 C45 C46 -2.2(16)
C43 C44 C45 S1 178.3(7)
O5 S1 C45 C44 118(4)
O4 S1 C45 C44 -99.1(10)
O3 S1 C45 C44 16.4(11)
O5' S1 C45 C44 165(3)
O5 S1 C45 C46 -61(4)
O4 S1 C45 C46 81.4(11)
O3 S1 C45 C46 -163.1(10)
O5' S1 C45 C46 -14(3)
C16 C17 C18 C19 -0.1(15)
C20 C19 C18 C17 2.3(16)
C26 C27 C28 C29 1.8(14)
C32 C33 C34 C35 1.7(13)
N10 C35 C34 C33 0.2(12)
N11 C35 C34 C33 -174.9(8)
C26 N9 C30 C29 -1.7(13)
Ni3 N9 C30 C29 176.2(7)
C6 N3 C10 C9 3.1(16)
Ni3 N3 C10 C9 176.0(9)
C43 C42 C47 C46 1.3(15)
C41 C42 C47 C46 -176.6(10)
Ni1 O1 C41 O2 12.5(15)
Ni1 O1 C41 C42 -167.5(6)
C43 C42 C41 O2 168.3(9)
C47 C42 C41 O2 -13.8(14)
C43 C42 C41 O1 -11.8(13)
C47 C42 C41 O1 166.1(9)
C34 C33 C32 C31 -1.0(14)
N10 C31 C32 C33 -1.6(14)
N12 C40 C39 C38 -2.1(15)
N9 C30 C29 C28 2.6(15)
C27 C28 C29 C30 -2.6(15)
C36 C37 C38 C39 3.4(14)
C40 C39 C38 C37 -0.2(15)
N3 C10 C9 C8 -3.0(19)
C42 C47 C46 C45 -3.4(17)
C44 C45 C46 C47 3.9(18)
S1 C45 C46 C47 -176.6(9)
C10 C9 C8 C7 0.2(18)
C6 C7 C8 C9 2.0(16)
